data_7052971
loop_
_publ_author_name
'Braga, Dario'
'Chelazzi, Laura'
'Ciabatti, Iacopo'
'Grepioni, Fabrizia'

_publ_section_title
;
 From 3D channelled frameworks to 2D layered structures in molecular salts
 of l-serine and dl-serine with oxalic acid
;
_journal_issue 1
_journal_name_full 'New Journal of Chemistry'
_journal_page_first 97
_journal_paper_doi 10.1039/c2nj40379j
_journal_volume 37
_journal_year 2013
_chemical_formula_moiety 'C5 N O7'
_chemical_formula_sum 'C5 N O7'
_chemical_formula_weight 186.05
_chemical_name_common 'from C:/Iacopo_serina_ox/lserox_best1.cif'
_space_group_IT_number 4
_symmetry_cell_setting monoclinic
_symmetry_space_group_name_Hall 'P 2yb'
_symmetry_space_group_name_H-M 'P 1 21 1'
_audit_creation_date 2011-05-23T16:43
_audit_creation_method 'from EXP file using GSAS2CIF'
_audit_update_record ' 2011-05-23T16:43 Initial CIF as created by GSAS2CIF'
_cell_angle_alpha 90.0
_cell_angle_beta 92.112(4)
_cell_angle_gamma 90.0
_cell_formula_units_Z 4
_cell_length_a 14.3723(8)
_cell_length_b 6.2614(4)
_cell_length_c 9.1815(5)
_cell_measurement_temperature 293
_cell_volume 825.69(8)
_computing_cell_refinement GSAS
_computing_data_collection 'Highscore plus'
_computing_structure_refinement GSAS
_computing_structure_solution 'EXPO2011 (Altomare, 2011)'
_diffrn_ambient_temperature 293
_diffrn_measurement_device_type
;
Panalytical X'pert in Bragg_Brentano geometry
;
_diffrn_radiation_monochromator none
_diffrn_radiation_type 'Cu K\a'
_diffrn_radiation_wavelength 1.54060
_exptl_crystal_colour white
_pd_block_id 2011-05-23T16:43|PROVA2|serina|Overall
_pd_phase_name 'from C:/Iacopo_serina_ox/lserox_best1.cif'
_pd_proc_2theta_range_max 70
_pd_proc_2theta_range_min 3
_pd_proc_info_excluded_regions no
_pd_proc_ls_background_function Chebyschev
_pd_proc_ls_pref_orient_corr
;
Spherical Harmonics
;
_pd_proc_ls_prof_R_factor 0.125
_pd_proc_ls_prof_wR_factor 0.103
_refine_ls_goodness_of_fit_all 2.85
_refine_ls_matrix_type full
_refine_ls_number_parameters 95
_refine_ls_number_restraints 52
_refine_ls_shift/su_max 0.12
_refine_ls_structure_factor_coef Fsqd
_cod_data_source_file c2nj40379j.txt
_cod_data_source_block PROVA2_publ
_cod_database_code 7052971

loop_
_symmetry_equiv_pos_as_xyz
+x,+y,+z
-x,+y+1/2,-z

loop_
_atom_site_type_symbol
_atom_site_label
_atom_site_fract_x
_atom_site_fract_y
_atom_site_fract_z
_atom_site_occupancy
_atom_site_U_iso_or_equiv
C C1 -0.2481(4) 0.9783(14) 0.5792(11) 1.0 0.06743(15)
O O1 -0.2755(6) 1.0005(18) 0.7025(12) 1.0 0.05614(10)
O O2 -0.2101(6) 0.8071(14) 0.5295(14) 1.0 0.05614(10)
C C2 -0.2581(4) 1.1538(13) 0.4662(11) 1.0 0.06743(15)
O O3 -0.2307(6) 1.1316(17) 0.3429(11) 1.0 0.05614(10)
O O4 -0.2961(6) 1.3251(14) 0.5159(13) 1.0 0.05614(10)
C C3 -0.2765(5) 0.4428(13) 1.0210(9) 1.0 0.06743(15)
O O5 -0.3425(6) 0.3302(14) 0.9842(12) 1.0 0.05614(10)
O O6 -0.2162(7) 0.3997(17) 1.1251(10) 1.0 0.05614(10)
H H6 -0.424735 1.14562 0.772509 1 1
C C4 -0.2563(5) 0.6505(13) 0.9438(8) 1.0 0.06743(15)
O O7 -0.1903(6) 0.7632(15) 0.9806(11) 1.0 0.05614(10)
O O8 -0.3166(7) 0.6936(16) 0.8397(9) 1.0 0.05614(10)
C C5 -0.5574(5) 1.1821(13) 0.6645(8) 1.0 0.06743(15)
C C6 -0.4751(6) 1.2736(12) 0.7540(11) 1.0 0.06743(15)
C C7 -0.5066(11) 1.3802(17) 0.8916(6) 1.0 0.06743(15)
H H7 -0.445905 1.43934 0.953638 1 1
H H70 -0.543111 1.26389 0.956679 1 1
N N1 -0.4442(8) 1.4919(24) 0.6664(15) 1.0 0.0700(9)
H H1 -0.498501 1.59558 0.660789 1 1
H H10 -0.389295 1.56134 0.720576 1 1
H H101 -0.425852 1.45267 0.564108 1 1
O O9 -0.5923(9) 1.0128(17) 0.7054(11) 1.0 0.05614(10)
O O10 -0.5815(9) 1.2832(20) 0.5523(8) 1.0 0.05614(10)
O O11 -0.5680(10) 1.5559(22) 0.8571(15) 1.0 0.05614(10)
H H11 -0.623583 1.50269 0.800786 1 1
C C8 0.0573(7) 0.6529(12) 0.1807(8) 1.0 0.06743(15)
C C9 0.0065(6) 0.8407(12) 0.2478(9) 1.0 0.06743(15)
H H9 -0.00886809 0.955313 0.161002 1 1
C C10 0.0661(6) 0.9491(22) 0.3650(22) 1.0 0.06743(15)
H H01 0.121442 1.03785 0.314245 1 1
H H001 0.0965109 0.828329 0.437617 1 1
N N2 -0.0815(6) 0.7669(23) 0.3116(15) 1.0 0.0700(9)
H H2 -0.0667819 0.656736 0.39021 1 1
H H20 -0.114584 0.893167 0.35582 1 1
H H201 -0.123205 0.700419 0.232321 1 1
O O12 0.1162(7) 0.6414(21) 0.0893(11) 1.0 0.05614(10)
O O13 0.0329(10) 0.4714(12) 0.2203(13) 1.0 0.05614(10)
H H13 -0.0341911 0.450249 0.194649 1 1
O O14 0.0113(7) 1.0939(27) 0.4481(13) 1.0 0.05614(10)
H H14 -0.0391559 1.01362 0.494892 1 1
